data_7133521
loop_
_publ_author_name
'Kaulage, Sandeep H.'
'Parvin, Nasrina'
'Khopade, Kishor V.'
'Khan, Shabana'

_publ_section_title
;
 A hybrid silylene-Pd catalyst: efficient C-N cross-coupling of sterically
 bulky amines and chiral amines.
;
_journal_issue 73
_journal_name_full 'Chemical communications (Cambridge, England)'
_journal_page_first 9958
_journal_page_last 9961
_journal_paper_doi 10.1039/d4cc03108c
_journal_volume 60
_journal_year 2024
_chemical_absolute_configuration ad
_chemical_formula_moiety 'C28 H21 N'
_chemical_formula_sum 'C28 H21 N'
_chemical_formula_weight 371.46
_space_group_crystal_system orthorhombic
_space_group_IT_number 19
_space_group_name_Hall 'P 2ac 2ab'
_space_group_name_H-M_alt 'P 21 21 21'
_atom_sites_solution_hydrogens geom
_audit_creation_date 2024-08-08
_audit_creation_method
;
Olex2 1.3
(compiled 2020.11.12 svn.r5f609507 for OlexSys, GUI svn.r6408)
;
_audit_update_record
;
2024-08-08 deposited with the CCDC.	2024-08-14 downloaded from the CCDC.
;
_cell_angle_alpha 90
_cell_angle_beta 90
_cell_angle_gamma 90
_cell_formula_units_Z 8
_cell_length_a 8.6857(15)
_cell_length_b 12.012(2)
_cell_length_c 37.160(6)
_cell_measurement_reflns_used 8988
_cell_measurement_temperature 150(2)
_cell_measurement_theta_max 74.62
_cell_measurement_theta_min 3.57
_cell_volume 3877.0(11)
_computing_cell_refinement 'Bruker SAINT'
_computing_data_collection 'Bruker APEX2'
_computing_data_reduction 'Bruker SAINT'
_computing_molecular_graphics 'Olex2 1.3 (Dolomanov et al., 2009)'
_computing_publication_material 'Olex2 1.3 (Dolomanov et al., 2009)'
_computing_structure_refinement 'SHELXL 2018/3 (Sheldrick, 2015)'
_computing_structure_solution 'SHELXT 2014/5 (Sheldrick, 2014)'
_diffrn_ambient_temperature 150.15
_diffrn_measured_fraction_theta_full 0.994
_diffrn_measured_fraction_theta_max 0.960
_diffrn_measurement_device_type 'Bruker APEX-II CCD'
_diffrn_measurement_method '\f and \w scans'
_diffrn_radiation_type CuK\a
_diffrn_radiation_wavelength 1.54178
_diffrn_reflns_av_R_equivalents 0.1220
_diffrn_reflns_av_unetI/netI 0.0588
_diffrn_reflns_Laue_measured_fraction_full 0.994
_diffrn_reflns_Laue_measured_fraction_max 0.960
_diffrn_reflns_limit_h_max 10
_diffrn_reflns_limit_h_min -10
_diffrn_reflns_limit_k_max 15
_diffrn_reflns_limit_k_min -14
_diffrn_reflns_limit_l_max 45
_diffrn_reflns_limit_l_min -46
_diffrn_reflns_number 64151
_diffrn_reflns_point_group_measured_fraction_full 0.992
_diffrn_reflns_point_group_measured_fraction_max 0.949
_diffrn_reflns_theta_full 67.679
_diffrn_reflns_theta_max 77.833
_diffrn_reflns_theta_min 2.378
_diffrn_standards_number 0
_exptl_absorpt_coefficient_mu 0.558
_exptl_absorpt_correction_T_max 0.7266
_exptl_absorpt_correction_T_min 0.6387
_exptl_absorpt_correction_type none
_exptl_absorpt_process_details
;
SADABS-2016/2 (Bruker,2016/2) was used for absorption correction.
wR2(int) was 0.1772 before and 0.1065 after correction.
The Ratio of minimum to maximum transmission is 0.8790.
The \l/2 correction factor is Not present.
;
_exptl_crystal_colour yellow
_exptl_crystal_colour_primary yellow
_exptl_crystal_density_diffrn 1.273
_exptl_crystal_description Plates
_exptl_crystal_F_000 1568
_exptl_crystal_size_max 0.341
_exptl_crystal_size_mid 0.268
_exptl_crystal_size_min 0.186
_refine_diff_density_max 0.241
_refine_diff_density_min -0.246
_refine_diff_density_rms 0.058
_refine_ls_abs_structure_details
;
 Flack x determined using 2100 quotients [(I+)-(I-)]/[(I+)+(I-)]
 (Parsons, Flack and Wagner, Acta Cryst. B69 (2013) 249-259).
;
_refine_ls_abs_structure_Flack -0.6(4)
_refine_ls_extinction_coef 0.00057(7)
_refine_ls_extinction_expression Fc^*^=kFc[1+0.001xFc^2^\l^3^/sin(2\q)]^-1/4^
_refine_ls_extinction_method 'SHELXL-2018/3 (Sheldrick 2018)'
_refine_ls_goodness_of_fit_ref 1.151
_refine_ls_hydrogen_treatment constr
_refine_ls_matrix_type full
_refine_ls_number_parameters 526
_refine_ls_number_reflns 7843
_refine_ls_number_restraints 0
_refine_ls_restrained_S_all 1.151
_refine_ls_R_factor_all 0.0955
_refine_ls_R_factor_gt 0.0737
_refine_ls_shift/su_max 0.000
_refine_ls_shift/su_mean 0.000
_refine_ls_structure_factor_coef Fsqd
_refine_ls_weighting_details 'w=1/[\s^2^(Fo^2^)+(0.0040P)^2^+4.0502P] where P=(Fo^2^+2Fc^2^)/3'
_refine_ls_weighting_scheme calc
_refine_ls_wR_factor_gt 0.1242
_refine_ls_wR_factor_ref 0.1351
_reflns_Friedel_coverage 0.751
_reflns_Friedel_fraction_full 0.988
_reflns_Friedel_fraction_max 0.934
_reflns_number_gt 6422
_reflns_number_total 7843
_reflns_threshold_expression 'I > 2\s(I)'
_cod_data_source_file d4cc03108c2.cif
_cod_data_source_block 5c
_cod_depositor_comments 'Adding full bibliography for 7133516--7133523.cif.'
_cod_original_cell_volume 3877.1(11)
_cod_database_code 7133521
_shelx_shelxl_version_number 2018/3
_shelx_space_group_comment
;
The symmetry employed for this shelxl refinement is uniquely defined
by the following loop, which should always be used as a source of
symmetry information in preference to the above space-group names.
They are only intended as comments.
;
_olex2_refinement_description
;
1.a Ternary CH refined with riding coordinates:
 C1(H1), C29(H29)
1.b Aromatic/amide H refined with riding coordinates:
 N1(H1A), N2(H2), C4(H4), C5(H5), C6(H6), C9(H9), C10(H10), C11(H11), C12(H12),
  C14(H14), C15(H15), C19(H19), C20(H20), C23(H23), C24(H24), C26(H26),
 C27(H27), C28(H28), C34(H34), C35(H35), C36(H36), C37(H37), C38(H38), C39(H39),
  C40(H40), C42(H42), C43(H43), C47(H47), C48(H48), C51(H51), C52(H52),
 C53(H53), C55(H55), C56(H56)
1.c Idealised Me refined as rotating group:
 C2(H2A,H2B,H2C), C30(H30A,H30B,H30C)
;
_olex2_submission_special_instructions 'No special instructions were received'

loop_
_space_group_symop_operation_xyz
'x, y, z'
'-x+1/2, -y, z+1/2'
'-x, y+1/2, -z+1/2'
'x+1/2, -y+1/2, -z'

loop_
_atom_site_label
_atom_site_type_symbol
_atom_site_fract_x
_atom_site_fract_y
_atom_site_fract_z
_atom_site_U_iso_or_equiv
_atom_site_adp_type
_atom_site_occupancy
_atom_site_site_symmetry_order
_atom_site_calc_flag
_atom_site_refinement_flags_posn
_atom_site_refinement_flags_adp
_atom_site_refinement_flags_occupancy
_atom_site_disorder_assembly
_atom_site_disorder_group
C1 C 0.3997(5) 0.4665(4) 0.26094(12) 0.0298(10) Uani 1 1 d . . . . .
H1 H 0.465412 0.432950 0.241671 0.036 Uiso 1 1 calc R U . . .
N1 N 0.2449(5) 0.4820(3) 0.24663(10) 0.0338(9) Uani 1 1 d . . . . .
H1A H 0.199870 0.546641 0.250249 0.041 Uiso 1 1 calc R U . . .
N2 N 0.8584(5) 0.6074(3) 0.53373(11) 0.0357(10) Uani 1 1 d . . . . .
H2 H 0.893903 0.673267 0.539953 0.043 Uiso 1 1 calc R U . . .
C2 C 0.4638(6) 0.5810(4) 0.27017(14) 0.0403(12) Uani 1 1 d . . . . .
H2A H 0.568459 0.573155 0.279666 0.061 Uiso 1 1 calc R U . . .
H2B H 0.398111 0.616262 0.288333 0.061 Uiso 1 1 calc R U . . .
H2C H 0.465909 0.627213 0.248445 0.061 Uiso 1 1 calc R U . . .
C3 C 0.4029(5) 0.3900(4) 0.29351(12) 0.0292(10) Uani 1 1 d . . . . .
C4 C 0.2715(5) 0.3699(4) 0.31272(12) 0.0333(11) Uani 1 1 d . . . . .
H4 H 0.177580 0.402977 0.305154 0.040 Uiso 1 1 calc R U . . .
C5 C 0.2721(6) 0.3012(4) 0.34345(13) 0.0384(12) Uani 1 1 d . . . . .
H5 H 0.179118 0.287631 0.356170 0.046 Uiso 1 1 calc R U . . .
C7 C 0.5455(5) 0.2726(4) 0.33625(12) 0.0306(10) Uani 1 1 d . . . . .
C6 C 0.4063(6) 0.2544(4) 0.35491(13) 0.0358(11) Uani 1 1 d . . . . .
H6 H 0.406080 0.208714 0.375776 0.043 Uiso 1 1 calc R U . . .
C8 C 0.5443(5) 0.3396(4) 0.30446(12) 0.0296(10) Uani 1 1 d . . . . .
C9 C 0.6857(6) 0.3501(4) 0.28556(13) 0.0367(12) Uani 1 1 d . . . . .
H9 H 0.688804 0.394692 0.264452 0.044 Uiso 1 1 calc R U . . .
C10 C 0.8174(6) 0.2985(5) 0.29666(14) 0.0427(13) Uani 1 1 d . . . . .
H10 H 0.909374 0.306481 0.283063 0.051 Uiso 1 1 calc R U . . .
C11 C 0.8176(6) 0.2334(5) 0.32818(14) 0.0434(13) Uani 1 1 d . . . . .
H11 H 0.909637 0.198420 0.336127 0.052 Uiso 1 1 calc R U . . .
C12 C 0.6842(6) 0.2210(5) 0.34720(13) 0.0402(13) Uani 1 1 d . . . . .
H12 H 0.684517 0.176572 0.368346 0.048 Uiso 1 1 calc R U . . .
C13 C 0.1646(5) 0.4023(4) 0.22786(12) 0.0281(10) Uani 1 1 d . . . . .
C14 C 0.2298(6) 0.2980(4) 0.22114(12) 0.0335(11) Uani 1 1 d . . . . .
H14 H 0.329360 0.281615 0.230326 0.040 Uiso 1 1 calc R U . . .
C15 C 0.1526(6) 0.2186(4) 0.20147(13) 0.0351(11) Uani 1 1 d . . . . .
H15 H 0.200589 0.148826 0.197134 0.042 Uiso 1 1 calc R U . . .
C16 C 0.0053(6) 0.2382(4) 0.18771(12) 0.0321(11) Uani 1 1 d . . . . .
C17 C -0.0644(5) 0.3419(4) 0.19505(11) 0.0287(10) Uani 1 1 d . . . . .
C19 C -0.0627(5) 0.5279(4) 0.22153(12) 0.0302(10) Uani 1 1 d . . . . .
H19 H -0.011432 0.584189 0.234901 0.036 Uiso 1 1 calc R U . . .
C18 C 0.0141(5) 0.4246(4) 0.21502(11) 0.0271(10) Uani 1 1 d . . . . .
C20 C -0.2074(6) 0.5474(4) 0.20904(12) 0.0334(11) Uani 1 1 d . . . . .
H20 H -0.254612 0.617244 0.213817 0.040 Uiso 1 1 calc R U . . .
C21 C -0.2903(5) 0.4656(4) 0.18891(12) 0.0330(11) Uani 1 1 d . . . . .
C22 C -0.2164(5) 0.3634(4) 0.18187(11) 0.0288(10) Uani 1 1 d . . . . .
C23 C -0.0768(6) 0.1576(4) 0.16666(13) 0.0405(13) Uani 1 1 d . . . . .
H23 H -0.029843 0.087871 0.161671 0.049 Uiso 1 1 calc R U . . .
C24 C -0.2176(7) 0.1782(5) 0.15393(14) 0.0455(14) Uani 1 1 d . . . . .
H24 H -0.267856 0.123303 0.139779 0.055 Uiso 1 1 calc R U . . .
C25 C -0.2942(6) 0.2808(4) 0.16107(12) 0.0361(12) Uani 1 1 d . . . . .
C26 C -0.4433(6) 0.3034(5) 0.14874(14) 0.0431(13) Uani 1 1 d . . . . .
H26 H -0.495926 0.248813 0.134913 0.052 Uiso 1 1 calc R U . . .
C27 C -0.5154(6) 0.4029(5) 0.15622(14) 0.0456(14) Uani 1 1 d . . . . .
H27 H -0.616882 0.416055 0.147695 0.055 Uiso 1 1 calc R U . . .
C28 C -0.4402(6) 0.4837(5) 0.17612(13) 0.0418(13) Uani 1 1 d . . . . .
H28 H -0.490585 0.552112 0.181163 0.050 Uiso 1 1 calc R U . . .
C29 C 0.7047(6) 0.6018(4) 0.51810(12) 0.0330(11) Uani 1 1 d . . . . .
H29 H 0.643553 0.544513 0.531420 0.040 Uiso 1 1 calc R U . . .
C30 C 0.6308(6) 0.7158(4) 0.52404(13) 0.0380(12) Uani 1 1 d . . . . .
H30A H 0.689120 0.772483 0.510857 0.057 Uiso 1 1 calc R U . . .
H30B H 0.631518 0.733558 0.549780 0.057 Uiso 1 1 calc R U . . .
H30C H 0.524372 0.714435 0.515295 0.057 Uiso 1 1 calc R U . . .
C31 C 0.7048(6) 0.5725(4) 0.47859(12) 0.0307(10) Uani 1 1 d . . . . .
C32 C 0.5632(6) 0.5389(4) 0.46158(12) 0.0308(11) Uani 1 1 d . . . . .
C33 C 0.5622(6) 0.5173(4) 0.42403(13) 0.0338(11) Uani 1 1 d . . . . .
C34 C 0.7020(6) 0.5283(4) 0.40410(14) 0.0408(13) Uani 1 1 d . . . . .
H34 H 0.701621 0.515444 0.378881 0.049 Uiso 1 1 calc R U . . .
C35 C 0.8351(6) 0.5569(4) 0.42066(13) 0.0386(12) Uani 1 1 d . . . . .
H35 H 0.928230 0.561687 0.407326 0.046 Uiso 1 1 calc R U . . .
C36 C 0.8342(6) 0.5794(4) 0.45790(13) 0.0347(11) Uani 1 1 d . . . . .
H36 H 0.928139 0.600360 0.469114 0.042 Uiso 1 1 calc R U . . .
C37 C 0.4236(6) 0.5219(4) 0.48088(13) 0.0347(11) Uani 1 1 d . . . . .
H37 H 0.421409 0.534936 0.506088 0.042 Uiso 1 1 calc R U . . .
C38 C 0.2920(6) 0.4870(5) 0.46377(14) 0.0418(13) Uani 1 1 d . . . . .
H38 H 0.200016 0.476075 0.477133 0.050 Uiso 1 1 calc R U . . .
C39 C 0.2936(6) 0.4677(5) 0.42677(15) 0.0456(13) Uani 1 1 d . . . . .
H39 H 0.202235 0.444046 0.414979 0.055 Uiso 1 1 calc R U . . .
C40 C 0.4256(7) 0.4827(4) 0.40735(13) 0.0410(13) Uani 1 1 d . . . . .
H40 H 0.424798 0.469399 0.382153 0.049 Uiso 1 1 calc R U . . .
C41 C 0.9522(5) 0.5158(4) 0.53944(12) 0.0274(10) Uani 1 1 d . . . . .
C42 C 0.9056(6) 0.4088(4) 0.52876(13) 0.0334(11) Uani 1 1 d . . . . .
H42 H 0.806181 0.398580 0.518643 0.040 Uiso 1 1 calc R U . . .
C43 C 1.0018(6) 0.3184(4) 0.53274(13) 0.0342(11) Uani 1 1 d . . . . .
H43 H 0.966570 0.246998 0.525491 0.041 Uiso 1 1 calc R U . . .
C45 C 1.1972(5) 0.4360(4) 0.55931(11) 0.0268(10) Uani 1 1 d . . . . .
C46 C 1.0984(5) 0.5303(4) 0.55559(11) 0.0269(10) Uani 1 1 d . . . . .
C47 C 1.1539(6) 0.6350(4) 0.56814(12) 0.0309(11) Uani 1 1 d . . . . .
H47 H 1.091541 0.699366 0.565276 0.037 Uiso 1 1 calc R U . . .
C48 C 1.2935(6) 0.6449(4) 0.58407(12) 0.0314(11) Uani 1 1 d . . . . .
H48 H 1.324221 0.715590 0.592983 0.038 Uiso 1 1 calc R U . . .
C49 C 1.3956(5) 0.5532(4) 0.58791(11) 0.0285(10) Uani 1 1 d . . . . .
C50 C 1.3465(5) 0.4483(4) 0.57463(11) 0.0273(10) Uani 1 1 d . . . . .
C51 C 1.5412(6) 0.5629(5) 0.60314(12) 0.0370(12) Uani 1 1 d . . . . .
H51 H 1.571976 0.631846 0.613369 0.044 Uiso 1 1 calc R U . . .
C52 C 1.6415(6) 0.4740(5) 0.60366(13) 0.0423(13) Uani 1 1 d . . . . .
H52 H 1.741694 0.482630 0.613533 0.051 Uiso 1 1 calc R U . . .
C53 C 1.5963(6) 0.3718(5) 0.58976(13) 0.0385(12) Uani 1 1 d . . . . .
H53 H 1.667070 0.311567 0.589639 0.046 Uiso 1 1 calc R U . . .
C54 C 1.4494(6) 0.3564(4) 0.57604(12) 0.0315(11) Uani 1 1 d . . . . .
C55 C 1.3981(6) 0.2511(4) 0.56261(13) 0.0386(12) Uani 1 1 d . . . . .
H55 H 1.466508 0.189373 0.562671 0.046 Uiso 1 1 calc R U . . .
C56 C 1.2541(6) 0.2384(4) 0.54990(13) 0.0346(11) Uani 1 1 d . . . . .
H56 H 1.221385 0.166449 0.542541 0.042 Uiso 1 1 calc R U . . .
C57 C 1.1490(5) 0.3289(4) 0.54708(12) 0.0300(10) Uani 1 1 d . . . . .

loop_
_atom_site_aniso_label
_atom_site_aniso_U_11
_atom_site_aniso_U_22
_atom_site_aniso_U_33
_atom_site_aniso_U_23
_atom_site_aniso_U_13
_atom_site_aniso_U_12
C1 0.027(2) 0.029(2) 0.034(2) 0.000(2) -0.0002(19) -0.005(2)
N1 0.031(2) 0.029(2) 0.042(2) -0.0030(18) -0.0055(17) 0.0056(19)
N2 0.032(2) 0.027(2) 0.048(2) -0.0038(19) -0.0055(19) -0.004(2)
C2 0.035(3) 0.037(3) 0.049(3) 0.002(2) 0.000(2) -0.007(3)
C3 0.029(2) 0.029(2) 0.029(2) -0.0032(19) -0.0027(19) -0.004(2)
C4 0.025(2) 0.038(3) 0.037(3) -0.007(2) -0.003(2) -0.004(2)
C5 0.034(3) 0.043(3) 0.038(3) -0.005(2) 0.007(2) -0.007(3)
C7 0.030(2) 0.029(3) 0.033(2) -0.002(2) -0.003(2) -0.006(2)
C6 0.038(3) 0.038(3) 0.032(2) 0.002(2) 0.001(2) -0.010(3)
C8 0.026(2) 0.031(3) 0.032(2) -0.004(2) -0.0035(19) -0.007(2)
C9 0.030(3) 0.047(3) 0.033(3) 0.006(2) -0.002(2) -0.008(2)
C10 0.026(3) 0.058(4) 0.044(3) 0.007(3) 0.001(2) -0.003(3)
C11 0.028(3) 0.054(4) 0.048(3) 0.005(3) -0.010(2) 0.001(3)
C12 0.041(3) 0.044(3) 0.035(3) 0.005(2) -0.007(2) -0.003(3)
C13 0.026(2) 0.028(2) 0.030(2) -0.0016(19) 0.0001(19) -0.002(2)
C14 0.027(2) 0.034(3) 0.039(3) 0.000(2) -0.004(2) 0.001(2)
C15 0.041(3) 0.023(2) 0.041(3) -0.002(2) 0.000(2) 0.000(2)
C16 0.034(3) 0.030(3) 0.032(2) -0.002(2) 0.003(2) -0.005(2)
C17 0.031(3) 0.030(3) 0.025(2) 0.0061(19) -0.0004(19) -0.002(2)
C19 0.029(2) 0.027(2) 0.034(2) 0.002(2) 0.001(2) -0.003(2)
C18 0.029(2) 0.026(2) 0.026(2) 0.0044(18) 0.0025(18) -0.001(2)
C20 0.035(3) 0.030(3) 0.035(2) 0.004(2) 0.003(2) 0.004(2)
C21 0.029(3) 0.041(3) 0.029(2) 0.008(2) 0.0035(19) -0.001(2)
C22 0.025(2) 0.036(3) 0.025(2) 0.0030(19) 0.0019(18) -0.007(2)
C23 0.050(3) 0.031(3) 0.041(3) -0.003(2) 0.005(3) -0.010(3)
C24 0.051(3) 0.041(3) 0.044(3) -0.008(2) -0.003(3) -0.016(3)
C25 0.036(3) 0.044(3) 0.029(2) 0.007(2) -0.001(2) -0.016(3)
C26 0.039(3) 0.051(3) 0.039(3) 0.007(2) -0.007(2) -0.014(3)
C27 0.031(3) 0.063(4) 0.042(3) 0.013(3) -0.007(2) -0.012(3)
C28 0.034(3) 0.056(4) 0.036(3) 0.010(2) 0.006(2) 0.003(3)
C29 0.031(3) 0.030(3) 0.038(3) -0.004(2) -0.002(2) 0.001(2)
C30 0.035(3) 0.035(3) 0.044(3) -0.003(2) -0.001(2) 0.009(2)
C31 0.033(3) 0.025(2) 0.034(2) 0.0037(19) 0.000(2) 0.006(2)
C32 0.032(3) 0.023(2) 0.037(2) 0.0012(19) -0.003(2) 0.012(2)
C33 0.039(3) 0.026(3) 0.036(2) 0.001(2) -0.002(2) 0.000(2)
C34 0.052(3) 0.033(3) 0.037(3) 0.004(2) 0.002(2) 0.004(3)
C35 0.040(3) 0.034(3) 0.042(3) 0.005(2) 0.010(2) 0.000(3)
C36 0.032(3) 0.028(3) 0.044(3) 0.002(2) 0.003(2) -0.001(2)
C37 0.034(3) 0.034(3) 0.036(3) 0.001(2) -0.001(2) 0.008(2)
C38 0.032(3) 0.045(3) 0.048(3) 0.002(2) -0.001(2) 0.007(3)
C39 0.039(3) 0.043(3) 0.054(3) -0.004(3) -0.012(3) 0.004(3)
C40 0.054(3) 0.032(3) 0.037(3) -0.001(2) -0.010(2) 0.006(3)
C41 0.026(2) 0.025(2) 0.031(2) 0.0013(19) -0.0012(19) 0.002(2)
C42 0.026(2) 0.031(3) 0.043(3) 0.001(2) -0.004(2) -0.004(2)
C43 0.037(3) 0.021(2) 0.045(3) -0.002(2) -0.004(2) -0.006(2)
C45 0.030(2) 0.025(2) 0.025(2) 0.0000(18) 0.0043(18) 0.000(2)
C46 0.027(2) 0.025(2) 0.028(2) 0.0028(19) 0.0029(18) 0.000(2)
C47 0.033(3) 0.029(3) 0.031(2) -0.002(2) -0.002(2) 0.000(2)
C48 0.039(3) 0.022(2) 0.033(2) -0.0017(19) 0.000(2) -0.005(2)
C49 0.032(3) 0.034(3) 0.020(2) 0.0003(18) -0.0025(18) -0.004(2)
C50 0.029(2) 0.031(3) 0.022(2) 0.0017(18) 0.0027(18) -0.002(2)
C51 0.038(3) 0.041(3) 0.032(3) -0.002(2) -0.004(2) -0.007(3)
C52 0.037(3) 0.053(3) 0.037(3) 0.006(3) -0.006(2) -0.004(3)
C53 0.035(3) 0.045(3) 0.035(3) 0.009(2) 0.001(2) 0.010(3)
C54 0.034(3) 0.034(3) 0.026(2) 0.005(2) 0.002(2) 0.001(2)
C55 0.038(3) 0.034(3) 0.044(3) 0.006(2) 0.003(2) 0.015(3)
C56 0.040(3) 0.022(2) 0.042(3) 0.003(2) 0.005(2) 0.004(2)
C57 0.032(3) 0.026(2) 0.032(2) 0.0008(19) 0.0050(19) 0.000(2)

loop_
_atom_type_symbol
_atom_type_description
_atom_type_scat_dispersion_real
_atom_type_scat_dispersion_imag
_atom_type_scat_source
C C 0.0181 0.0091 'International Tables Vol C Tables 4.2.6.8 and 6.1.1.4'
H H 0.0000 0.0000 'International Tables Vol C Tables 4.2.6.8 and 6.1.1.4'
N N 0.0311 0.0180 'International Tables Vol C Tables 4.2.6.8 and 6.1.1.4'

loop_
_geom_angle_atom_site_label_1
_geom_angle_atom_site_label_2
_geom_angle_atom_site_label_3
_geom_angle
_geom_angle_site_symmetry_1
_geom_angle_site_symmetry_3
_geom_angle_publ_flag
N1 C1 H1 108.5 . . ?
N1 C1 C2 107.7(4) . . ?
N1 C1 C3 112.6(4) . . ?
C2 C1 H1 108.5 . . ?
C3 C1 H1 108.5 . . ?
C3 C1 C2 111.1(4) . . ?
C1 N1 H1A 117.8 . . ?
C13 N1 C1 124.3(4) . . ?
C13 N1 H1A 117.8 . . ?
C29 N2 H2 117.9 . . ?
C41 N2 H2 117.9 . . ?
C41 N2 C29 124.2(4) . . ?
C1 C2 H2A 109.5 . . ?
C1 C2 H2B 109.5 . . ?
C1 C2 H2C 109.5 . . ?
H2A C2 H2B 109.5 . . ?
H2A C2 H2C 109.5 . . ?
H2B C2 H2C 109.5 . . ?
C4 C3 C1 120.5(4) . . ?
C4 C3 C8 119.6(4) . . ?
C8 C3 C1 119.9(4) . . ?
C3 C4 H4 119.2 . . ?
C3 C4 C5 121.6(5) . . ?
C5 C4 H4 119.2 . . ?
C4 C5 H5 120.1 . . ?
C6 C5 C4 119.9(5) . . ?
C6 C5 H5 120.1 . . ?
C6 C7 C8 119.1(4) . . ?
C6 C7 C12 121.4(4) . . ?
C12 C7 C8 119.4(4) . . ?
C5 C6 C7 121.0(5) . . ?
C5 C6 H6 119.5 . . ?
C7 C6 H6 119.5 . . ?
C3 C8 C7 118.7(4) . . ?
C9 C8 C3 124.4(4) . . ?
C9 C8 C7 116.9(4) . . ?
C8 C9 H9 118.8 . . ?
C10 C9 C8 122.3(5) . . ?
C10 C9 H9 118.8 . . ?
C9 C10 H10 119.8 . . ?
C9 C10 C11 120.3(5) . . ?
C11 C10 H10 119.8 . . ?
C10 C11 H11 120.3 . . ?
C12 C11 C10 119.3(5) . . ?
C12 C11 H11 120.3 . . ?
C7 C12 H12 119.1 . . ?
C11 C12 C7 121.7(5) . . ?
C11 C12 H12 119.1 . . ?
N1 C13 C14 120.6(4) . . ?
N1 C13 C18 120.5(4) . . ?
C14 C13 C18 118.9(4) . . ?
C13 C14 H14 119.4 . . ?
C15 C14 C13 121.2(5) . . ?
C15 C14 H14 119.4 . . ?
C14 C15 H15 119.2 . . ?
C14 C15 C16 121.6(5) . . ?
C16 C15 H15 119.2 . . ?
C15 C16 C17 118.1(4) . . ?
C15 C16 C23 122.7(5) . . ?
C17 C16 C23 119.2(5) . . ?
C16 C17 C18 120.9(4) . . ?
C16 C17 C22 119.3(4) . . ?
C18 C17 C22 119.8(4) . . ?
C18 C19 H19 119.2 . . ?
C20 C19 H19 119.2 . . ?
C20 C19 C18 121.6(5) . . ?
C13 C18 C19 122.5(4) . . ?
C17 C18 C13 119.2(4) . . ?
C17 C18 C19 118.2(4) . . ?
C19 C20 H20 119.2 . . ?
C19 C20 C21 121.7(5) . . ?
C21 C20 H20 119.2 . . ?
C22 C21 C20 117.8(4) . . ?
C28 C21 C20 122.5(5) . . ?
C28 C21 C22 119.6(5) . . ?
C21 C22 C17 120.9(4) . . ?
C21 C22 C25 119.4(4) . . ?
C25 C22 C17 119.7(5) . . ?
C16 C23 H23 119.2 . . ?
C24 C23 C16 121.6(5) . . ?
C24 C23 H23 119.2 . . ?
C23 C24 H24 119.3 . . ?
C23 C24 C25 121.5(5) . . ?
C25 C24 H24 119.3 . . ?
C24 C25 C22 118.7(5) . . ?
C26 C25 C22 118.7(5) . . ?
C26 C25 C24 122.6(5) . . ?
C25 C26 H26 119.2 . . ?
C27 C26 C25 121.5(5) . . ?
C27 C26 H26 119.2 . . ?
C26 C27 H27 119.9 . . ?
C26 C27 C28 120.1(5) . . ?
C28 C27 H27 119.9 . . ?
C21 C28 H28 119.7 . . ?
C27 C28 C21 120.7(6) . . ?
C27 C28 H28 119.7 . . ?
N2 C29 H29 108.7 . . ?
N2 C29 C30 106.6(4) . . ?
N2 C29 C31 113.5(4) . . ?
C30 C29 H29 108.7 . . ?
C31 C29 H29 108.7 . . ?
C31 C29 C30 110.4(4) . . ?
C29 C30 H30A 109.5 . . ?
C29 C30 H30B 109.5 . . ?
C29 C30 H30C 109.5 . . ?
H30A C30 H30B 109.5 . . ?
H30A C30 H30C 109.5 . . ?
H30B C30 H30C 109.5 . . ?
C32 C31 C29 119.5(4) . . ?
C36 C31 C29 122.3(5) . . ?
C36 C31 C32 118.2(4) . . ?
C33 C32 C31 119.2(4) . . ?
C33 C32 C37 117.6(5) . . ?
C37 C32 C31 123.1(4) . . ?
C32 C33 C34 119.2(5) . . ?
C40 C33 C32 119.6(5) . . ?
C40 C33 C34 121.2(4) . . ?
C33 C34 H34 119.5 . . ?
C35 C34 C33 120.9(5) . . ?
C35 C34 H34 119.5 . . ?
C34 C35 H35 120.3 . . ?
C34 C35 C36 119.3(5) . . ?
C36 C35 H35 120.3 . . ?
C31 C36 C35 123.1(5) . . ?
C31 C36 H36 118.5 . . ?
C35 C36 H36 118.5 . . ?
C32 C37 H37 119.3 . . ?
C38 C37 C32 121.3(5) . . ?
C38 C37 H37 119.3 . . ?
C37 C38 H38 120.0 . . ?
C37 C38 C39 119.9(5) . . ?
C39 C38 H38 120.0 . . ?
C38 C39 H39 119.8 . . ?
C40 C39 C38 120.5(5) . . ?
C40 C39 H39 119.8 . . ?
C33 C40 H40 119.5 . . ?
C39 C40 C33 121.0(5) . . ?
C39 C40 H40 119.5 . . ?
N2 C41 C42 120.9(4) . . ?
N2 C41 C46 119.6(4) . . ?
C42 C41 C46 119.4(4) . . ?
C41 C42 H42 119.5 . . ?
C43 C42 C41 121.1(4) . . ?
C43 C42 H42 119.5 . . ?
C42 C43 H43 119.1 . . ?
C42 C43 C57 121.8(4) . . ?
C57 C43 H43 119.1 . . ?
C50 C45 C46 120.2(4) . . ?
C50 C45 C57 119.2(4) . . ?
C57 C45 C46 120.6(4) . . ?
C41 C46 C45 118.8(4) . . ?
C41 C46 C47 123.5(4) . . ?
C47 C46 C45 117.7(4) . . ?
C46 C47 H47 119.2 . . ?
C48 C47 C46 121.5(5) . . ?
C48 C47 H47 119.2 . . ?
C47 C48 H48 118.8 . . ?
C47 C48 C49 122.3(4) . . ?
C49 C48 H48 118.8 . . ?
C50 C49 C48 117.8(4) . . ?
C51 C49 C48 123.0(4) . . ?
C51 C49 C50 119.3(4) . . ?
C49 C50 C45 120.3(4) . . ?
C49 C50 C54 119.2(4) . . ?
C54 C50 C45 120.4(4) . . ?
C49 C51 H51 119.5 . . ?
C52 C51 C49 121.1(5) . . ?
C52 C51 H51 119.5 . . ?
C51 C52 H52 120.0 . . ?
C51 C52 C53 120.0(5) . . ?
C53 C52 H52 120.0 . . ?
C52 C53 H53 119.5 . . ?
C54 C53 C52 121.1(5) . . ?
C54 C53 H53 119.5 . . ?
C50 C54 C55 118.6(4) . . ?
C53 C54 C50 119.2(5) . . ?
C53 C54 C55 122.2(5) . . ?
C54 C55 H55 119.6 . . ?
C56 C55 C54 120.8(5) . . ?
C56 C55 H55 119.6 . . ?
C55 C56 H56 118.8 . . ?
C55 C56 C57 122.4(5) . . ?
C57 C56 H56 118.8 . . ?
C43 C57 C45 118.2(4) . . ?
C43 C57 C56 123.3(5) . . ?
C56 C57 C45 118.5(4) . . ?

loop_
_geom_bond_atom_site_label_1
_geom_bond_atom_site_label_2
_geom_bond_distance
_geom_bond_site_symmetry_2
_geom_bond_publ_flag
C1 H1 1.0000 . ?
C1 N1 1.458(6) . ?
C1 C2 1.523(7) . ?
C1 C3 1.520(6) . ?
N1 H1A 0.8800 . ?
N1 C13 1.374(6) . ?
N2 H2 0.8800 . ?
N2 C29 1.457(6) . ?
N2 C41 1.386(6) . ?
C2 H2A 0.9800 . ?
C2 H2B 0.9800 . ?
C2 H2C 0.9800 . ?
C3 C4 1.367(6) . ?
C3 C8 1.428(6) . ?
C4 H4 0.9500 . ?
C4 C5 1.409(7) . ?
C5 H5 0.9500 . ?
C5 C6 1.362(7) . ?
C7 C6 1.411(7) . ?
C7 C8 1.429(6) . ?
C7 C12 1.414(7) . ?
C6 H6 0.9500 . ?
C8 C9 1.421(6) . ?
C9 H9 0.9500 . ?
C9 C10 1.365(7) . ?
C10 H10 0.9500 . ?
C10 C11 1.408(7) . ?
C11 H11 0.9500 . ?
C11 C12 1.365(7) . ?
C12 H12 0.9500 . ?
C13 C14 1.397(6) . ?
C13 C18 1.417(6) . ?
C14 H14 0.9500 . ?
C14 C15 1.376(7) . ?
C15 H15 0.9500 . ?
C15 C16 1.398(7) . ?
C16 C17 1.412(7) . ?
C16 C23 1.435(7) . ?
C17 C18 1.415(6) . ?
C17 C22 1.431(6) . ?
C19 H19 0.9500 . ?
C19 C18 1.429(6) . ?
C19 C20 1.361(7) . ?
C20 H20 0.9500 . ?
C20 C21 1.430(7) . ?
C21 C22 1.410(7) . ?
C21 C28 1.403(7) . ?
C22 C25 1.428(6) . ?
C23 H23 0.9500 . ?
C23 C24 1.334(8) . ?
C24 H24 0.9500 . ?
C24 C25 1.425(8) . ?
C25 C26 1.400(7) . ?
C26 H26 0.9500 . ?
C26 C27 1.378(8) . ?
C27 H27 0.9500 . ?
C27 C28 1.384(8) . ?
C28 H28 0.9500 . ?
C29 H29 1.0000 . ?
C29 C30 1.529(7) . ?
C29 C31 1.510(6) . ?
C30 H30A 0.9800 . ?
C30 H30B 0.9800 . ?
C30 H30C 0.9800 . ?
C31 C32 1.440(7) . ?
C31 C36 1.365(7) . ?
C32 C33 1.419(6) . ?
C32 C37 1.424(7) . ?
C33 C34 1.429(7) . ?
C33 C40 1.401(7) . ?
C34 H34 0.9500 . ?
C34 C35 1.354(8) . ?
C35 H35 0.9500 . ?
C35 C36 1.410(7) . ?
C36 H36 0.9500 . ?
C37 H37 0.9500 . ?
C37 C38 1.373(7) . ?
C38 H38 0.9500 . ?
C38 C39 1.394(7) . ?
C39 H39 0.9500 . ?
C39 C40 1.367(8) . ?
C40 H40 0.9500 . ?
C41 C42 1.405(6) . ?
C41 C46 1.415(6) . ?
C42 H42 0.9500 . ?
C42 C43 1.378(7) . ?
C43 H43 0.9500 . ?
C43 C57 1.391(7) . ?
C45 C46 1.428(6) . ?
C45 C50 1.424(6) . ?
C45 C57 1.427(6) . ?
C46 C47 1.425(6) . ?
C47 H47 0.9500 . ?
C47 C48 1.354(7) . ?
C48 H48 0.9500 . ?
C48 C49 1.421(7) . ?
C49 C50 1.419(6) . ?
C49 C51 1.390(7) . ?
C50 C54 1.421(7) . ?
C51 H51 0.9500 . ?
C51 C52 1.379(7) . ?
C52 H52 0.9500 . ?
C52 C53 1.388(8) . ?
C53 H53 0.9500 . ?
C53 C54 1.386(7) . ?
C54 C55 1.431(7) . ?
C55 H55 0.9500 . ?
C55 C56 1.346(7) . ?
C56 H56 0.9500 . ?
C56 C57 1.423(6) . ?

loop_
_geom_torsion_atom_site_label_1
_geom_torsion_atom_site_label_2
_geom_torsion_atom_site_label_3
_geom_torsion_atom_site_label_4
_geom_torsion
_geom_torsion_site_symmetry_1
_geom_torsion_site_symmetry_2
_geom_torsion_site_symmetry_3
_geom_torsion_site_symmetry_4
_geom_torsion_publ_flag
C1 N1 C13 C14 -0.2(7) . . . . ?
C1 N1 C13 C18 179.8(4) . . . . ?
C1 C3 C4 C5 -178.6(4) . . . . ?
C1 C3 C8 C7 176.8(4) . . . . ?
C1 C3 C8 C9 -4.0(7) . . . . ?
N1 C1 C3 C4 -19.1(6) . . . . ?
N1 C1 C3 C8 161.6(4) . . . . ?
N1 C13 C14 C15 -178.0(4) . . . . ?
N1 C13 C18 C17 178.5(4) . . . . ?
N1 C13 C18 C19 -1.7(7) . . . . ?
N2 C29 C31 C32 165.7(4) . . . . ?
N2 C29 C31 C36 -16.0(7) . . . . ?
N2 C41 C42 C43 176.7(4) . . . . ?
N2 C41 C46 C45 -176.3(4) . . . . ?
N2 C41 C46 C47 3.0(7) . . . . ?
C2 C1 N1 C13 164.3(4) . . . . ?
C2 C1 C3 C4 101.8(5) . . . . ?
C2 C1 C3 C8 -77.5(5) . . . . ?
C3 C1 N1 C13 -72.9(6) . . . . ?
C3 C4 C5 C6 0.9(7) . . . . ?
C3 C8 C9 C10 -178.6(5) . . . . ?
C4 C3 C8 C7 -2.4(7) . . . . ?
C4 C3 C8 C9 176.7(5) . . . . ?
C4 C5 C6 C7 -0.6(8) . . . . ?
C7 C8 C9 C10 0.6(7) . . . . ?
C6 C7 C8 C3 2.7(7) . . . . ?
C6 C7 C8 C9 -176.5(5) . . . . ?
C6 C7 C12 C11 176.4(5) . . . . ?
C8 C3 C4 C5 0.6(7) . . . . ?
C8 C7 C6 C5 -1.3(7) . . . . ?
C8 C7 C12 C11 0.0(8) . . . . ?
C8 C9 C10 C11 -1.1(8) . . . . ?
C9 C10 C11 C12 1.0(9) . . . . ?
C10 C11 C12 C7 -0.5(9) . . . . ?
C12 C7 C6 C5 -177.6(5) . . . . ?
C12 C7 C8 C3 179.2(5) . . . . ?
C12 C7 C8 C9 0.0(7) . . . . ?
C13 C14 C15 C16 -0.7(7) . . . . ?
C14 C13 C18 C17 -1.5(6) . . . . ?
C14 C13 C18 C19 178.3(4) . . . . ?
C14 C15 C16 C17 -1.0(7) . . . . ?
C14 C15 C16 C23 179.0(5) . . . . ?
C15 C16 C17 C18 1.5(7) . . . . ?
C15 C16 C17 C22 -178.8(4) . . . . ?
C15 C16 C23 C24 179.8(5) . . . . ?
C16 C17 C18 C13 -0.2(6) . . . . ?
C16 C17 C18 C19 180.0(4) . . . . ?
C16 C17 C22 C21 179.5(4) . . . . ?
C16 C17 C22 C25 -1.0(6) . . . . ?
C16 C23 C24 C25 -0.9(8) . . . . ?
C17 C16 C23 C24 -0.1(7) . . . . ?
C17 C22 C25 C24 0.0(6) . . . . ?
C17 C22 C25 C26 179.5(4) . . . . ?
C19 C20 C21 C22 -0.8(7) . . . . ?
C19 C20 C21 C28 179.3(4) . . . . ?
C18 C13 C14 C15 2.0(7) . . . . ?
C18 C17 C22 C21 -0.8(6) . . . . ?
C18 C17 C22 C25 178.6(4) . . . . ?
C18 C19 C20 C21 0.3(7) . . . . ?
C20 C19 C18 C13 -179.8(4) . . . . ?
C20 C19 C18 C17 0.0(6) . . . . ?
C20 C21 C22 C17 1.1(6) . . . . ?
C20 C21 C22 C25 -178.4(4) . . . . ?
C20 C21 C28 C27 178.9(5) . . . . ?
C21 C22 C25 C24 179.5(4) . . . . ?
C21 C22 C25 C26 -1.1(6) . . . . ?
C22 C17 C18 C13 -179.9(4) . . . . ?
C22 C17 C18 C19 0.3(6) . . . . ?
C22 C21 C28 C27 -1.0(7) . . . . ?
C22 C25 C26 C27 0.1(7) . . . . ?
C23 C16 C17 C18 -178.6(4) . . . . ?
C23 C16 C17 C22 1.1(6) . . . . ?
C23 C24 C25 C22 1.0(7) . . . . ?
C23 C24 C25 C26 -178.4(5) . . . . ?
C24 C25 C26 C27 179.5(5) . . . . ?
C25 C26 C27 C28 0.4(8) . . . . ?
C26 C27 C28 C21 0.0(8) . . . . ?
C28 C21 C22 C17 -179.0(4) . . . . ?
C28 C21 C22 C25 1.5(6) . . . . ?
C29 N2 C41 C42 2.7(7) . . . . ?
C29 N2 C41 C46 -178.6(4) . . . . ?
C29 C31 C32 C33 176.6(4) . . . . ?
C29 C31 C32 C37 -5.8(7) . . . . ?
C29 C31 C36 C35 -177.3(4) . . . . ?
C30 C29 C31 C32 -74.7(6) . . . . ?
C30 C29 C31 C36 103.6(5) . . . . ?
C31 C32 C33 C34 0.7(7) . . . . ?
C31 C32 C33 C40 178.9(4) . . . . ?
C31 C32 C37 C38 -178.3(5) . . . . ?
C32 C31 C36 C35 1.0(7) . . . . ?
C32 C33 C34 C35 1.2(8) . . . . ?
C32 C33 C40 C39 -0.9(8) . . . . ?
C32 C37 C38 C39 -0.1(8) . . . . ?
C33 C32 C37 C38 -0.7(7) . . . . ?
C33 C34 C35 C36 -2.0(8) . . . . ?
C34 C33 C40 C39 177.2(5) . . . . ?
C34 C35 C36 C31 0.9(8) . . . . ?
C36 C31 C32 C33 -1.8(7) . . . . ?
C36 C31 C32 C37 175.8(5) . . . . ?
C37 C32 C33 C34 -177.0(5) . . . . ?
C37 C32 C33 C40 1.1(7) . . . . ?
C37 C38 C39 C40 0.4(9) . . . . ?
C38 C39 C40 C33 0.2(9) . . . . ?
C40 C33 C34 C35 -176.9(5) . . . . ?
C41 N2 C29 C30 168.3(4) . . . . ?
C41 N2 C29 C31 -69.9(6) . . . . ?
C41 C42 C43 C57 -0.6(8) . . . . ?
C41 C46 C47 C48 178.7(4) . . . . ?
C42 C41 C46 C45 2.4(6) . . . . ?
C42 C41 C46 C47 -178.3(4) . . . . ?
C42 C43 C57 C45 2.8(7) . . . . ?
C42 C43 C57 C56 -176.7(5) . . . . ?
C45 C46 C47 C48 -1.9(6) . . . . ?
C45 C50 C54 C53 177.4(4) . . . . ?
C45 C50 C54 C55 -1.6(6) . . . . ?
C46 C41 C42 C43 -2.0(7) . . . . ?
C46 C45 C50 C49 3.1(6) . . . . ?
C46 C45 C50 C54 -175.5(4) . . . . ?
C46 C45 C57 C43 -2.3(6) . . . . ?
C46 C45 C57 C56 177.2(4) . . . . ?
C46 C47 C48 C49 2.7(7) . . . . ?
C47 C48 C49 C50 -0.5(7) . . . . ?
C47 C48 C49 C51 177.9(4) . . . . ?
C48 C49 C50 C45 -2.4(6) . . . . ?
C48 C49 C50 C54 176.2(4) . . . . ?
C48 C49 C51 C52 -174.6(4) . . . . ?
C49 C50 C54 C53 -1.2(6) . . . . ?
C49 C50 C54 C55 179.9(4) . . . . ?
C49 C51 C52 C53 -1.9(8) . . . . ?
C50 C45 C46 C41 178.4(4) . . . . ?
C50 C45 C46 C47 -0.9(6) . . . . ?
C50 C45 C57 C43 179.0(4) . . . . ?
C50 C45 C57 C56 -1.5(6) . . . . ?
C50 C49 C51 C52 3.8(7) . . . . ?
C50 C54 C55 C56 -2.0(7) . . . . ?
C51 C49 C50 C45 179.2(4) . . . . ?
C51 C49 C50 C54 -2.2(6) . . . . ?
C51 C52 C53 C54 -1.7(8) . . . . ?
C52 C53 C54 C50 3.1(7) . . . . ?
C52 C53 C54 C55 -178.0(4) . . . . ?
C53 C54 C55 C56 179.1(5) . . . . ?
C54 C55 C56 C57 3.8(8) . . . . ?
C55 C56 C57 C43 177.5(5) . . . . ?
C55 C56 C57 C45 -2.1(7) . . . . ?
C57 C45 C46 C41 -0.3(6) . . . . ?
C57 C45 C46 C47 -179.6(4) . . . . ?
C57 C45 C50 C49 -178.2(4) . . . . ?
C57 C45 C50 C54 3.2(6) . . . . ?
